data_7100041
loop_
_publ_author_name
'Vivian Yam'
'Ling-Ling Hung'
'Hoi-Sing Kwok'
'Keith Man-Chung Wong'
'Nianyong Zhu'
'Xiuling Zhu'

_publ_section_title
;
A novel class of phosphorescent gold(III)
alkynyl-based organic light emitting devices with tunable colour
;
_journal_name_full 'Chemical Communications'
_journal_paper_doi 10.1039/b503315b
_journal_year 2005
_chemical_formula_moiety 'C38 H27 Au Cl2 N2'
_chemical_formula_sum 'C38 H27 Au Cl2 N2'
_chemical_formula_weight 779.48
_space_group_IT_number 2
_symmetry_cell_setting triclinic
_symmetry_space_group_name_Hall '-P 1'
_symmetry_space_group_name_H-M 'P -1'
_cell_angle_alpha 82.04(3)
_cell_angle_beta 84.82(3)
_cell_angle_gamma 66.02(3)
_cell_formula_units_Z 2
_cell_length_a 10.052(2)
_cell_length_b 10.463(2)
_cell_length_c 16.117(3)
_cell_measurement_temperature 301(2)
_cell_volume 1532.8(5)
_diffrn_ambient_temperature 301(2)
_exptl_crystal_density_diffrn 1.689
_cod_database_code 7100041

loop_
_symmetry_equiv_pos_as_xyz
'x, y, z'
'-x, -y, -z'

loop_
_atom_site_label
_atom_site_type_symbol
_atom_site_fract_x
_atom_site_fract_y
_atom_site_fract_z
_atom_site_U_iso_or_equiv
_atom_site_adp_type
_atom_site_occupancy
_atom_site_symmetry_multiplicity
_atom_site_calc_flag
_atom_site_refinement_flags
_atom_site_disorder_assembly
_atom_site_disorder_group
Au1 Au 0.18707(3) 0.07109(3) 0.06502(2) 0.05232(15) Uani 1 1 d . . .
N1 N 0.2757(6) -0.0298(7) -0.0368(4) 0.0532(17) Uani 1 1 d . . .
N2 N -0.3565(7) 0.6421(6) 0.4309(5) 0.0613(18) Uani 1 1 d . . .
C1 C 0.2951(8) 0.1960(8) 0.0095(6) 0.061(2) Uani 1 1 d . . .
C2 C 0.3107(10) 0.3084(9) 0.0367(8) 0.078(3) Uani 1 1 d . . .
H2 H 0.2643 0.3424 0.0865 0.094 Uiso 1 1 calc R . .
C3 C 0.3940(13) 0.3696(12) -0.0094(11) 0.102(4) Uani 1 1 d . . .
H3 H 0.4027 0.4462 0.0089 0.122 Uiso 1 1 calc R . .
C4 C 0.4670(12) 0.3188(13) -0.0841(11) 0.106(5) Uani 1 1 d . . .
H4 H 0.5231 0.3616 -0.1155 0.127 Uiso 1 1 calc R . .
C5 C 0.4546(10) 0.2106(12) -0.1086(7) 0.080(3) Uani 1 1 d . . .
H5 H 0.5065 0.1751 -0.1568 0.096 Uiso 1 1 calc R . .
C6 C 0.3685(8) 0.1460(9) -0.0667(6) 0.062(2) Uani 1 1 d . . .
C7 C 0.3513(8) 0.0252(10) -0.0925(6) 0.065(2) Uani 1 1 d . . .
C8 C 0.3999(11) -0.0367(12) -0.1661(7) 0.085(3) Uani 1 1 d . . .
H8 H 0.4566 -0.0041 -0.2049 0.101 Uiso 1 1 calc R . .
C9 C 0.3674(13) -0.1426(13) -0.1829(8) 0.098(4) Uani 1 1 d . . .
H9 H 0.3948 -0.1779 -0.2345 0.118 Uiso 1 1 calc R . .
C10 C 0.2908(11) -0.2003(11) -0.1215(8) 0.091(4) Uani 1 1 d . . .
H10 H 0.2731 -0.2774 -0.1313 0.109 Uiso 1 1 calc R . .
C11 C 0.2424(9) -0.1409(9) -0.0465(6) 0.063(2) Uani 1 1 d . . .
C12 C 0.1593(8) -0.1756(8) 0.0240(7) 0.065(3) Uani 1 1 d . . .
C13 C 0.1211(11) -0.2934(10) 0.0314(9) 0.085(3) Uani 1 1 d . . .
H13 H 0.1473 -0.3494 -0.0123 0.102 Uiso 1 1 calc R . .
C14 C 0.0502(13) -0.3263(12) 0.0976(10) 0.092(3) Uani 1 1 d . . .
H14 H 0.0287 -0.4052 0.1000 0.110 Uiso 1 1 calc R . .
C15 C 0.0073(12) -0.2453(14) 0.1635(9) 0.099(4) Uani 1 1 d . . .
H15 H -0.0410 -0.2710 0.2105 0.119 Uiso 1 1 calc R . .
C16 C 0.0367(10) -0.1227(10) 0.1599(7) 0.073(3) Uani 1 1 d . . .
H16 H 0.0039 -0.0651 0.2029 0.088 Uiso 1 1 calc R . .
C17 C 0.1164(8) -0.0904(8) 0.0902(6) 0.061(2) Uani 1 1 d . . .
C18 C 0.0831(8) 0.1828(9) 0.1579(6) 0.061(2) Uani 1 1 d . . .
C19 C 0.0103(8) 0.2583(9) 0.2074(6) 0.056(2) Uani 1 1 d . . .
C20 C -0.0806(7) 0.3545(8) 0.2651(6) 0.0507(19) Uani 1 1 d . . .
C21 C -0.0878(8) 0.3153(8) 0.3500(6) 0.060(2) Uani 1 1 d . . .
H21 H -0.0311 0.2233 0.3710 0.073 Uiso 1 1 calc R . .
C22 C -0.1768(8) 0.4082(8) 0.4056(6) 0.0542(19) Uani 1 1 d . . .
H22 H -0.1794 0.3774 0.4624 0.065 Uiso 1 1 calc R . .
C23 C -0.2623(7) 0.5475(7) 0.3763(6) 0.051(2) Uani 1 1 d . . .
C24 C -0.2549(8) 0.5894(8) 0.2911(6) 0.056(2) Uani 1 1 d . . .
H24 H -0.3092 0.6822 0.2702 0.067 Uiso 1 1 calc R . .
C25 C -0.1657(8) 0.4926(8) 0.2358(6) 0.060(2) Uani 1 1 d . . .
H25 H -0.1639 0.5219 0.1787 0.072 Uiso 1 1 calc R . .
C26 C -0.3452(8) 0.6158(7) 0.5189(6) 0.054(2) Uani 1 1 d . . .
C27 C -0.2172(9) 0.5862(9) 0.5572(7) 0.069(3) Uani 1 1 d . . .
H27 H -0.1353 0.5840 0.5245 0.082 Uiso 1 1 calc R . .
C28 C -0.2083(11) 0.5600(10) 0.6427(8) 0.079(3) Uani 1 1 d . . .
H28 H -0.1202 0.5382 0.6672 0.094 Uiso 1 1 calc R . .
C29 C -0.3283(14) 0.5657(10) 0.6925(7) 0.082(3) Uani 1 1 d . . .
H29 H -0.3230 0.5478 0.7505 0.098 Uiso 1 1 calc R . .
C30 C -0.4613(12) 0.5998(10) 0.6527(7) 0.079(3) Uani 1 1 d . . .
H30 H -0.5451 0.6069 0.6849 0.095 Uiso 1 1 calc R . .
C31 C -0.4657(9) 0.6214(9) 0.5695(6) 0.064(2) Uani 1 1 d . . .
H31 H -0.5528 0.6410 0.5445 0.076 Uiso 1 1 calc R . .
C32 C -0.4679(7) 0.7739(8) 0.3965(5) 0.053(2) Uani 1 1 d . . .
C33 C -0.5768(9) 0.7762(10) 0.3496(7) 0.073(3) Uani 1 1 d . . .
H33 H -0.5828 0.6930 0.3402 0.088 Uiso 1 1 calc R . .
C34 C -0.6773(9) 0.9058(11) 0.3167(7) 0.078(3) Uani 1 1 d . . .
H34 H -0.7490 0.9088 0.2829 0.094 Uiso 1 1 calc R . .
C35 C -0.6737(10) 1.0271(11) 0.3323(7) 0.080(3) Uani 1 1 d . . .
H35 H -0.7439 1.1125 0.3105 0.096 Uiso 1 1 calc R . .
C36 C -0.5687(10) 1.0258(9) 0.3796(6) 0.074(3) Uani 1 1 d . . .
H36 H -0.5660 1.1097 0.3903 0.089 Uiso 1 1 calc R . .
C37 C -0.4644(9) 0.8969(8) 0.4121(6) 0.068(2) Uani 1 1 d . . .
H37 H -0.3919 0.8951 0.4448 0.081 Uiso 1 1 calc R . .
C38 C 0.058(4) 0.0461(18) 0.585(3) 0.59(6) Uani 1 1 d . . .
H38A H 0.0489 -0.0091 0.6369 0.710 Uiso 1 1 calc R . .
H38B H -0.0200 0.0563 0.5501 0.710 Uiso 1 1 calc R . .
Cl1 Cl 0.1963(8) -0.0376(7) 0.5425(6) 0.257(4) Uani 1 1 d . . .
Cl2 Cl 0.0281(9) 0.2094(6) 0.6086(5) 0.245(3) Uani 1 1 d . . .

loop_
_atom_site_aniso_label
_atom_site_aniso_U_11
_atom_site_aniso_U_22
_atom_site_aniso_U_33
_atom_site_aniso_U_23
_atom_site_aniso_U_13
_atom_site_aniso_U_12
Au1 0.04509(19) 0.05026(19) 0.0518(2) -0.01540(14) -0.00348(13) -0.00561(13)
N1 0.045(3) 0.054(4) 0.048(5) -0.019(3) -0.002(3) -0.003(3)
N2 0.056(4) 0.051(4) 0.061(5) -0.014(3) -0.005(3) -0.002(3)
C1 0.050(4) 0.054(5) 0.071(7) -0.014(4) -0.011(4) -0.009(4)
C2 0.065(6) 0.058(5) 0.111(9) -0.006(5) -0.011(6) -0.025(5)
C3 0.072(7) 0.074(7) 0.155(14) 0.005(8) -0.038(8) -0.024(6)
C4 0.060(7) 0.087(8) 0.161(15) 0.039(9) -0.032(8) -0.030(6)
C5 0.057(6) 0.095(7) 0.073(8) 0.004(6) -0.004(5) -0.022(5)
C6 0.043(4) 0.068(5) 0.061(6) 0.004(4) -0.012(4) -0.010(4)
C7 0.042(4) 0.085(6) 0.045(6) -0.008(5) -0.004(4) 0.000(4)
C8 0.073(6) 0.102(8) 0.068(8) -0.026(6) 0.007(5) -0.020(6)
C9 0.087(8) 0.112(9) 0.065(8) -0.037(7) 0.005(6) 0.000(7)
C10 0.067(6) 0.074(6) 0.118(11) -0.049(7) -0.011(6) -0.001(5)
C11 0.047(5) 0.061(5) 0.066(7) -0.027(4) -0.012(4) 0.000(4)
C12 0.049(5) 0.046(5) 0.090(8) -0.018(4) -0.020(5) -0.003(4)
C13 0.070(6) 0.061(6) 0.114(11) -0.003(6) -0.034(6) -0.011(5)
C14 0.094(8) 0.072(7) 0.110(11) 0.004(7) -0.015(8) -0.036(6)
C15 0.075(7) 0.111(9) 0.105(11) 0.043(8) -0.021(7) -0.045(7)
C16 0.062(5) 0.076(6) 0.077(8) -0.006(5) -0.009(5) -0.023(5)
C17 0.047(4) 0.053(5) 0.075(7) -0.008(4) -0.011(4) -0.009(4)
C18 0.050(4) 0.069(5) 0.054(6) -0.010(4) -0.004(4) -0.011(4)
C19 0.044(4) 0.067(5) 0.050(5) -0.025(4) 0.002(4) -0.011(4)
C20 0.042(4) 0.052(4) 0.058(6) -0.021(4) 0.003(4) -0.016(3)
C21 0.050(5) 0.041(4) 0.076(7) -0.010(4) 0.005(4) -0.004(3)
C22 0.054(4) 0.053(4) 0.049(5) -0.013(4) 0.001(4) -0.013(4)
C23 0.041(4) 0.044(4) 0.065(6) -0.022(4) 0.005(4) -0.010(3)
C24 0.056(5) 0.048(4) 0.054(6) -0.009(4) 0.001(4) -0.011(3)
C25 0.056(5) 0.064(5) 0.054(6) -0.010(4) -0.001(4) -0.018(4)
C26 0.052(5) 0.041(4) 0.060(6) -0.013(4) -0.001(4) -0.008(3)
C27 0.055(5) 0.075(6) 0.075(8) -0.015(5) -0.010(5) -0.021(4)
C28 0.080(7) 0.075(6) 0.078(8) -0.019(5) -0.018(6) -0.023(5)
C29 0.123(9) 0.066(6) 0.057(7) -0.010(5) -0.008(7) -0.037(6)
C30 0.099(8) 0.076(6) 0.070(8) -0.025(5) 0.023(6) -0.043(6)
C31 0.059(5) 0.070(5) 0.063(7) -0.017(5) 0.005(5) -0.027(4)
C32 0.039(4) 0.052(4) 0.060(6) -0.014(4) 0.004(4) -0.010(3)
C33 0.051(5) 0.072(6) 0.086(8) -0.020(5) -0.006(5) -0.011(4)
C34 0.047(5) 0.096(7) 0.076(8) -0.018(6) -0.013(5) -0.008(5)
C35 0.066(6) 0.075(7) 0.067(7) 0.001(5) 0.001(5) 0.001(5)
C36 0.088(7) 0.053(5) 0.062(7) -0.008(4) 0.005(5) -0.010(5)
C37 0.070(5) 0.056(5) 0.065(7) -0.020(4) 0.007(5) -0.011(4)
C38 0.50(5) 0.084(11) 0.97(11) -0.03(2) 0.62(7) -0.027(19)
Cl1 0.232(7) 0.230(7) 0.362(11) -0.104(7) 0.116(7) -0.148(6)
Cl2 0.317(9) 0.164(5) 0.215(8) 0.014(4) -0.002(6) -0.069(5)

loop_
_geom_bond_atom_site_label_1
_geom_bond_atom_site_label_2
_geom_bond_distance
_geom_bond_site_symmetry_2
_geom_bond_publ_flag
Au1 C18 1.977(9) . ?
Au1 N1 2.013(7) . ?
Au1 C17 2.064(9) . ?
Au1 C1 2.084(9) . ?
N1 C7 1.343(11) . ?
N1 C11 1.365(11) . ?
N2 C23 1.407(10) . ?
N2 C26 1.412(11) . ?
N2 C32 1.452(9) . ?
C1 C2 1.379(12) . ?
C1 C6 1.424(13) . ?
C2 C3 1.362(16) . ?
C3 C4 1.404(18) . ?
C4 C5 1.304(15) . ?
C5 C6 1.380(13) . ?
C6 C7 1.463(13) . ?
C7 C8 1.385(13) . ?
C8 C9 1.342(15) . ?
C9 C10 1.418(17) . ?
C10 C11 1.393(14) . ?
C11 C12 1.443(14) . ?
C12 C17 1.410(12) . ?
C12 C13 1.420(13) . ?
C13 C14 1.313(16) . ?
C14 C15 1.380(17) . ?
C15 C16 1.421(15) . ?
C16 C17 1.403(14) . ?
C18 C19 1.181(11) . ?
C19 C20 1.439(11) . ?
C20 C21 1.377(12) . ?
C20 C25 1.386(11) . ?
C21 C22 1.391(11) . ?
C22 C23 1.396(10) . ?
C23 C24 1.388(11) . ?
C24 C25 1.411(11) . ?
C26 C27 1.379(11) . ?
C26 C31 1.383(12) . ?
C27 C28 1.371(14) . ?
C28 C29 1.372(15) . ?
C29 C30 1.425(14) . ?
C30 C31 1.330(13) . ?
C32 C37 1.359(11) . ?
C32 C33 1.377(11) . ?
C33 C34 1.388(13) . ?
C34 C35 1.343(14) . ?
C35 C36 1.351(13) . ?
C36 C37 1.395(11) . ?
C38 Cl1 1.472(17) . ?
C38 Cl2 1.70(3) . ?
